data_2201863
loop_
_publ_author_name
'Esther Delgado'
'M. Isabel Alcade'
'Bruno Donnadieu'
'Elisa Hernandez'
'Javier Sanchez-Nieves'

_publ_section_title
;
 Hexacarbonyldicobalt addition across the C[tripleC bond of the
 alkynethiolate ligand in the cluster
 [Ru~3~(\m~3~,\h^2^-C[tripleCSiMe~3~)(\m-SC[tripleCSiMe~3~)(CO)~9~]
;
_journal_issue 4
_journal_name_full 'Acta Crystallographica Section E'
_journal_page_first m207
_journal_page_last m209
_journal_paper_doi 10.1107/S1600536803006597
_journal_volume 59
_journal_year 2003
_chemical_formula_iupac '[Ru3 Co2 (C5 H9 Si) (C5 H9 S Si) (C O)15]'
_chemical_formula_moiety 'C25 H18 Co2 O15 Ru3 S Si2'
_chemical_formula_sum 'C25 H18 Co2 O15 Ru3 S Si2'
_chemical_formula_weight 1067.7
_chemical_name_systematic
;
\m-trimethylsilylethynyl-\m-trimethylsilylethynethiolato-
pentadecacarbonyldicobalttriruthenium
;
_space_group_IT_number 2
_symmetry_cell_setting triclinic
_symmetry_space_group_name_Hall '-P 1'
_symmetry_space_group_name_H-M 'P -1'
_audit_creation_method 'WinGX routine CIF_UPDATE'
_cell_angle_alpha 75.882(13)
_cell_angle_beta 87.813(14)
_cell_angle_gamma 69.403(12)
_cell_formula_units_Z 2
_cell_length_a 9.2407(10)
_cell_length_b 12.0579(13)
_cell_length_c 18.841(2)
_cell_measurement_reflns_used 8000
_cell_measurement_temperature 180(2)
_cell_measurement_theta_max 26.05
_cell_measurement_theta_min 2.25
_cell_volume 1903.2(4)
_computing_cell_refinement 'IPDS software'
_computing_data_collection 'IPDS software (Stoe & Cie, 1996)'
_computing_data_reduction 'XRED (Stoe & Cie, 1996)'
_computing_molecular_graphics 'ORTEP-3 for Windows (Farrugia, 1997)'
_computing_publication_material 'SHELXL97 and WinGX (Farrugia, 1999)'
_computing_structure_refinement 'SHELXL97 (Sheldrick, 1997)'
_computing_structure_solution 'SIR92 (Altomare et al., 1992)'
_diffrn_measured_fraction_theta_full 0.905
_diffrn_measured_fraction_theta_max 0.905
_diffrn_measurement_device 'Stoe IPDS'
_diffrn_measurement_method \f
_diffrn_radiation_type MoK\a
_diffrn_radiation_wavelength 0.71073
_diffrn_reflns_av_R_equivalents 0.0305
_diffrn_reflns_limit_h_max 10
_diffrn_reflns_limit_h_min -10
_diffrn_reflns_limit_k_max 14
_diffrn_reflns_limit_k_min -14
_diffrn_reflns_limit_l_max 23
_diffrn_reflns_limit_l_min -23
_diffrn_reflns_number 18747
_diffrn_reflns_theta_full 26.23
_diffrn_reflns_theta_max 26.23
_diffrn_reflns_theta_min 2.81
_diffrn_standards_number 0
_exptl_absorpt_coefficient_mu 2.194
_exptl_absorpt_correction_T_max 0.752
_exptl_absorpt_correction_T_min 0.624
_exptl_absorpt_correction_type multi-scan
_exptl_absorpt_process_details '(Blessing, 1995)'
_exptl_crystal_colour red
_exptl_crystal_density_diffrn 1.863
_exptl_crystal_density_method 'not measured'
_exptl_crystal_description parallelepiped
_exptl_crystal_F_000 1036
_exptl_crystal_size_max 0.25
_exptl_crystal_size_mid 0.25
_exptl_crystal_size_min 0.13
_refine_diff_density_max 0.76
_refine_diff_density_min -0.765
_refine_ls_extinction_method none
_refine_ls_goodness_of_fit_ref 1.106
_refine_ls_hydrogen_treatment constr
_refine_ls_matrix_type full
_refine_ls_number_parameters 439
_refine_ls_number_reflns 6954
_refine_ls_number_restraints 0
_refine_ls_restrained_S_all 1.106
_refine_ls_R_factor_gt 0.0316
_refine_ls_shift/su_max 0.001
_refine_ls_structure_factor_coef Fsqd
_refine_ls_weighting_details 'calc w = 1/[\s^2^(Fo^2^)+(0.0562P)^2^+2.2163P] where P = (Fo^2^+2Fc^2^)/3'
_refine_ls_weighting_scheme calc
_refine_ls_wR_factor_ref 0.0944
_reflns_number_gt 6294
_reflns_number_total 6954
_reflns_threshold_expression I>2\s(I)
_cod_data_source_file cf6246.cif
_cod_data_source_block I
_cod_database_code 2201863
_cod_database_fobs_code 2201863

loop_
_symmetry_equiv_pos_as_xyz
'x, y, z'
'-x, -y, -z'

loop_
_atom_site_label
_atom_site_fract_x
_atom_site_fract_y
_atom_site_fract_z
_atom_site_U_iso_or_equiv
_atom_site_adp_type
_atom_site_calc_flag
_atom_site_refinement_flags
_atom_site_occupancy
_atom_site_disorder_assembly
_atom_site_disorder_group
_atom_site_type_symbol
Ru1 0.86154(3) 0.20466(2) 0.168254(15) 0.02310(9) Uani d . 1 . . Ru
Ru2 0.66182(3) 0.39186(2) 0.228804(15) 0.02382(9) Uani d . 1 . . Ru
Ru3 0.49638(3) 0.23916(2) 0.215147(15) 0.02284(9) Uani d . 1 . . Ru
Co1 0.94896(6) -0.20957(4) 0.25695(3) 0.02632(12) Uani d . 1 . . Co
Co2 0.68082(6) -0.18316(4) 0.29303(3) 0.02461(12) Uani d . 1 . . Co
S1 0.74823(10) 0.09391(7) 0.26617(5) 0.02240(18) Uani d . 1 . . S
Si1 0.57662(14) 0.24099(10) 0.01678(6) 0.0302(2) Uani d . 1 . . Si
Si2 0.90015(14) -0.16718(9) 0.43707(6) 0.0321(2) Uani d . 1 . . Si
O1A 0.9724(5) 0.3833(3) 0.0582(2) 0.0559(9) Uani d . 1 . . O
O2A 0.3829(4) 0.6005(3) 0.2557(2) 0.0610(10) Uani d . 1 . . O
O3A 0.3951(5) 0.2268(3) 0.37128(18) 0.0563(9) Uani d . 1 . . O
O4A 0.9094(4) -0.2085(3) 0.10244(18) 0.0487(8) Uani d . 1 . . O
O5A 0.5440(4) -0.1812(3) 0.15394(18) 0.0488(8) Uani d . 1 . . O
O1B 1.0409(4) 0.0070(3) 0.08915(18) 0.0480(8) Uani d . 1 . . O
O2B 0.8612(4) 0.5486(3) 0.1877(2) 0.0503(8) Uani d . 1 . . O
O3B 0.2041(4) 0.4574(3) 0.1607(2) 0.0519(9) Uani d . 1 . . O
O4B 1.2139(4) -0.1289(3) 0.2536(2) 0.0493(8) Uani d . 1 . . O
O5B 0.7400(5) -0.4368(3) 0.37530(19) 0.0528(9) Uani d . 1 . . O
O1C 1.1055(4) 0.1695(3) 0.28368(19) 0.0514(8) Uani d . 1 . . O
O2C 0.7829(5) 0.2794(3) 0.38844(19) 0.0650(11) Uani d . 1 . . O
O3C 0.3457(4) 0.0767(3) 0.16899(19) 0.0444(7) Uani d . 1 . . O
O4C 1.0997(5) -0.4733(3) 0.3247(2) 0.0578(10) Uani d . 1 . . O
O5C 0.4071(4) -0.0519(3) 0.3624(2) 0.0509(8) Uani d . 1 . . O
C1A 0.9307(5) 0.3176(4) 0.0988(2) 0.0360(9) Uani d . 1 . . C
C2A 0.4861(5) 0.5219(4) 0.2465(2) 0.0352(9) Uani d . 1 . . C
C3A 0.4326(5) 0.2307(4) 0.3136(2) 0.0353(9) Uani d . 1 . . C
C4A 0.9252(5) -0.2069(3) 0.1609(2) 0.0332(9) Uani d . 1 . . C
C5A 0.5951(5) -0.1777(3) 0.2065(2) 0.0331(9) Uani d . 1 . . C
C1B 0.9709(5) 0.0757(3) 0.1200(2) 0.0337(9) Uani d . 1 . . C
C2B 0.7886(5) 0.4898(4) 0.2038(2) 0.0349(9) Uani d . 1 . . C
C3B 0.3124(5) 0.3767(4) 0.1799(2) 0.0347(9) Uani d . 1 . . C
C4B 1.1125(5) -0.1615(3) 0.2546(2) 0.0346(9) Uani d . 1 . . C
C5B 0.7154(5) -0.3394(4) 0.3442(2) 0.0349(9) Uani d . 1 . . C
C1C 1.0153(5) 0.1825(3) 0.2402(2) 0.0336(9) Uani d . 1 . . C
C2C 0.7365(6) 0.3244(3) 0.3305(2) 0.0384(10) Uani d . 1 . . C
C3C 0.4076(5) 0.1308(3) 0.1876(2) 0.0317(8) Uani d . 1 . . C
C4C 1.0428(5) -0.3727(4) 0.2981(3) 0.0380(9) Uani d . 1 . . C
C5C 0.5110(5) -0.1028(4) 0.3354(2) 0.0327(8) Uani d . 1 . . C
C1 0.6207(4) 0.2692(3) 0.10534(18) 0.0239(7) Uani d . 1 . . C
C2 0.6235(4) 0.3453(3) 0.14135(19) 0.0233(7) Uani d . 1 . . C
C3 0.7888(4) -0.0652(3) 0.27801(19) 0.0230(7) Uani d . 1 . . C
C4 0.8432(4) -0.1520(3) 0.34072(19) 0.0244(7) Uani d . 1 . . C
C11 0.6355(6) 0.0747(4) 0.0265(3) 0.0454(11) Uani d . 1 . . C
H11A 0.7465 0.0356 0.0402 0.068 Uiso calc R 1 . . H
H11B 0.6145 0.0596 -0.0202 0.068 Uiso calc R 1 . . H
H11C 0.5769 0.0407 0.0646 0.068 Uiso calc R 1 . . H
C12 0.3668(6) 0.3209(5) -0.0047(3) 0.0547(13) Uani d . 1 . . C
H12A 0.34 0.408 -0.0071 0.082 Uiso calc R 1 . . H
H12B 0.3094 0.2859 0.0336 0.082 Uiso calc R 1 . . H
H12C 0.3395 0.3113 -0.052 0.082 Uiso calc R 1 . . H
C13 0.6889(7) 0.3063(5) -0.0532(3) 0.0562(13) Uani d . 1 . . C
H13A 0.6598 0.3938 -0.0564 0.084 Uiso calc R 1 . . H
H13B 0.6669 0.2948 -0.1008 0.084 Uiso calc R 1 . . H
H13C 0.7997 0.265 -0.0396 0.084 Uiso calc R 1 . . H
C21 0.9501(7) -0.3272(4) 0.4911(3) 0.0581(14) Uani d . 1 . . C
H21A 1.0341 -0.3809 0.4684 0.087 Uiso calc R 1 . . H
H21B 0.8591 -0.3513 0.4922 0.087 Uiso calc R 1 . . H
H21C 0.9836 -0.3341 0.5412 0.087 Uiso calc R 1 . . H
C22 0.7329(7) -0.0629(5) 0.4752(3) 0.0528(12) Uani d . 1 . . C
H22A 0.761 -0.065 0.5253 0.079 Uiso calc R 1 . . H
H22B 0.644 -0.0895 0.4758 0.079 Uiso calc R 1 . . H
H22C 0.7057 0.0207 0.4446 0.079 Uiso calc R 1 . . H
C23 1.0701(7) -0.1174(5) 0.4342(3) 0.0520(13) Uani d . 1 . . C
H23A 1.1589 -0.1759 0.417 0.078 Uiso calc R 1 . . H
H23B 1.0956 -0.1139 0.4834 0.078 Uiso calc R 1 . . H
H23C 1.0452 -0.0363 0.4006 0.078 Uiso calc R 1 . . H

loop_
_atom_site_aniso_label
_atom_site_aniso_U_11
_atom_site_aniso_U_22
_atom_site_aniso_U_33
_atom_site_aniso_U_12
_atom_site_aniso_U_13
_atom_site_aniso_U_23
Ru1 0.01881(18) 0.02175(14) 0.02967(16) -0.00807(11) 0.00286(11) -0.00690(11)
Ru2 0.02326(18) 0.01965(14) 0.02881(16) -0.00691(11) 0.00023(11) -0.00725(11)
Ru3 0.01911(18) 0.02303(15) 0.02677(16) -0.00797(11) 0.00294(11) -0.00632(11)
Co1 0.0231(3) 0.0209(2) 0.0359(3) -0.00783(19) 0.0035(2) -0.00884(19)
Co2 0.0246(3) 0.0238(2) 0.0292(2) -0.01180(19) 0.00237(19) -0.00859(18)
S1 0.0223(5) 0.0195(4) 0.0257(4) -0.0074(3) 0.0005(3) -0.0061(3)
Si1 0.0313(6) 0.0339(5) 0.0251(5) -0.0105(4) -0.0006(4) -0.0078(4)
Si2 0.0408(7) 0.0287(5) 0.0288(5) -0.0167(5) -0.0057(4) -0.0027(4)
O1A 0.059(3) 0.0448(17) 0.066(2) -0.0329(17) 0.0210(18) 0.0018(16)
O2A 0.040(2) 0.0411(18) 0.091(3) 0.0030(15) 0.0157(19) -0.0256(18)
O3A 0.072(3) 0.066(2) 0.0351(17) -0.0287(19) 0.0238(17) -0.0179(15)
O4A 0.061(2) 0.0526(18) 0.0402(18) -0.0257(17) 0.0090(15) -0.0181(14)
O5A 0.055(2) 0.0582(19) 0.0403(17) -0.0201(16) -0.0076(15) -0.0222(15)
O1B 0.054(2) 0.0391(16) 0.0540(19) -0.0132(14) 0.0245(16) -0.0243(15)
O2B 0.045(2) 0.0424(16) 0.079(2) -0.0294(16) 0.0133(17) -0.0236(16)
O3B 0.0197(19) 0.0450(18) 0.072(2) 0.0053(14) -0.0071(15) -0.0045(16)
O4B 0.027(2) 0.0452(17) 0.079(2) -0.0173(14) 0.0012(15) -0.0153(16)
O5B 0.073(3) 0.0315(16) 0.056(2) -0.0262(16) 0.0034(17) -0.0028(14)
O1C 0.032(2) 0.069(2) 0.055(2) -0.0151(15) -0.0122(15) -0.0197(17)
O2C 0.098(3) 0.0508(19) 0.0385(19) -0.020(2) -0.0217(19) -0.0035(15)
O3C 0.036(2) 0.0463(17) 0.063(2) -0.0240(14) -0.0008(14) -0.0209(15)
O4C 0.057(3) 0.0251(15) 0.077(3) -0.0045(14) 0.0018(19) -0.0019(15)
O5C 0.036(2) 0.061(2) 0.059(2) -0.0143(15) 0.0149(16) -0.0280(17)
C1A 0.029(2) 0.0306(19) 0.049(2) -0.0093(16) 0.0036(18) -0.0117(17)
C2A 0.028(2) 0.0331(19) 0.043(2) -0.0098(17) 0.0037(17) -0.0086(16)
C3A 0.033(3) 0.0321(19) 0.041(2) -0.0110(16) 0.0061(17) -0.0092(16)
C4A 0.032(2) 0.0276(18) 0.045(2) -0.0131(16) 0.0097(17) -0.0140(16)
C5A 0.030(2) 0.0287(18) 0.045(2) -0.0125(16) 0.0069(17) -0.0140(16)
C1B 0.032(2) 0.0321(19) 0.039(2) -0.0155(17) 0.0067(17) -0.0070(16)
C2B 0.032(2) 0.0320(19) 0.042(2) -0.0088(17) 0.0020(17) -0.0144(16)
C3B 0.029(3) 0.038(2) 0.039(2) -0.0156(18) 0.0069(17) -0.0081(17)
C4B 0.027(2) 0.0249(17) 0.047(2) -0.0034(16) 0.0029(17) -0.0092(16)
C5B 0.038(3) 0.036(2) 0.038(2) -0.0212(18) 0.0052(17) -0.0111(17)
C1C 0.028(2) 0.0311(18) 0.043(2) -0.0124(16) 0.0039(17) -0.0102(16)
C2C 0.050(3) 0.0271(18) 0.041(2) -0.0129(17) -0.0006(19) -0.0135(17)
C3C 0.029(2) 0.0300(18) 0.034(2) -0.0101(16) 0.0048(15) -0.0045(15)
C4C 0.028(3) 0.032(2) 0.055(3) -0.0109(17) 0.0059(18) -0.0122(18)
C5C 0.027(2) 0.037(2) 0.037(2) -0.0156(17) 0.0003(16) -0.0092(16)
C1 0.022(2) 0.0280(16) 0.0205(16) -0.0101(14) 0.0017(13) -0.0029(13)
C2 0.018(2) 0.0212(15) 0.0264(17) -0.0064(13) -0.0010(13) 0.0011(13)
C3 0.018(2) 0.0250(16) 0.0294(17) -0.0094(13) 0.0024(13) -0.0095(13)
C4 0.024(2) 0.0239(16) 0.0291(18) -0.0120(14) 0.0014(14) -0.0074(13)
C11 0.055(3) 0.040(2) 0.045(2) -0.018(2) -0.006(2) -0.0138(19)
C12 0.043(3) 0.076(3) 0.042(3) -0.010(2) -0.011(2) -0.023(2)
C13 0.068(4) 0.069(3) 0.038(2) -0.035(3) 0.013(2) -0.010(2)
C21 0.078(4) 0.046(3) 0.047(3) -0.027(3) -0.020(3) 0.005(2)
C22 0.060(4) 0.062(3) 0.040(2) -0.020(3) 0.005(2) -0.020(2)
C23 0.054(4) 0.064(3) 0.046(3) -0.035(3) -0.016(2) -0.004(2)

loop_
_atom_type_symbol
_atom_type_description
_atom_type_scat_dispersion_real
_atom_type_scat_dispersion_imag
_atom_type_scat_source
C C 0.0033 0.0016 'International Tables Vol C Tables 4.2.6.8 and 6.1.1.4'
H H 0 0 'International Tables Vol C Tables 4.2.6.8 and 6.1.1.4'
O O 0.0106 0.006 'International Tables Vol C Tables 4.2.6.8 and 6.1.1.4'
Si Si 0.0817 0.0704 'International Tables Vol C Tables 4.2.6.8 and 6.1.1.4'
S S 0.1246 0.1234 'International Tables Vol C Tables 4.2.6.8 and 6.1.1.4'
Ru Ru -1.2594 0.8363 'International Tables Vol C Tables 4.2.6.8 and 6.1.1.4'
Co Co 0.3494 0.9721 'International Tables Vol C Tables 4.2.6.8 and 6.1.1.4'

loop_
_geom_angle_atom_site_label_1
_geom_angle_atom_site_label_2
_geom_angle_atom_site_label_3
_geom_angle
_geom_angle_publ_flag
C1C Ru1 C1A 91.75(18) ?
C1C Ru1 C1B 100.98(18) ?
C1A Ru1 C1B 90.37(16) ?
C1C Ru1 C2 130.28(15) ?
C1A Ru1 C2 86.21(16) ?
C1B Ru1 C2 128.68(16) ?
C1C Ru1 C1 160.99(15) ?
C1A Ru1 C1 93.35(16) ?
C1B Ru1 C1 97.29(15) ?
C2 Ru1 C1 32.20(13) ?
C1C Ru1 S1 86.48(13) ?
C1A Ru1 S1 169.17(12) ?
C1B Ru1 S1 100.45(11) ?
C2 Ru1 S1 86.79(9) ?
C1 Ru1 S1 85.08(9) ?
C1C Ru1 Ru2 87.22(12) ?
C1A Ru1 Ru2 92.10(12) ?
C1B Ru1 Ru2 171.36(13) ?
C2 Ru1 Ru2 43.36(9) ?
C1 Ru1 Ru2 74.31(8) ?
S1 Ru1 Ru2 77.15(2) ?
C2A Ru2 C2B 94.32(18) ?
C2A Ru2 C2C 95.52(18) ?
C2B Ru2 C2C 95.92(19) ?
C2A Ru2 C2 110.64(17) ?
C2B Ru2 C2 108.14(16) ?
C2C Ru2 C2 142.31(14) ?
C2A Ru2 Ru1 162.75(13) ?
C2B Ru2 Ru1 93.03(12) ?
C2C Ru2 Ru1 99.22(12) ?
C2 Ru2 Ru1 52.14(10) ?
C2A Ru2 Ru3 95.69(13) ?
C2B Ru2 Ru3 159.92(12) ?
C2C Ru2 Ru3 100.38(13) ?
C2 Ru2 Ru3 51.92(10) ?
Ru1 Ru2 Ru3 72.925(13) yes
C3B Ru3 C3A 90.32(18) ?
C3B Ru3 C3C 91.05(17) ?
C3A Ru3 C3C 100.39(17) ?
C3B Ru3 C2 86.53(15) ?
C3A Ru3 C2 134.03(15) ?
C3C Ru3 C2 125.49(15) ?
C3B Ru3 C1 94.05(15) ?
C3A Ru3 C1 164.83(16) ?
C3C Ru3 C1 94.05(14) ?
C2 Ru3 C1 32.23(13) ?
C3B Ru3 S1 168.62(12) ?
C3A Ru3 S1 87.58(13) ?
C3C Ru3 S1 100.33(12) ?
C2 Ru3 S1 86.91(9) ?
C1 Ru3 S1 85.29(9) ?
C3B Ru3 Ru2 91.87(12) ?
C3A Ru3 Ru2 91.24(13) ?
C3C Ru3 Ru2 167.99(12) ?
C2 Ru3 Ru2 43.16(9) ?
C1 Ru3 Ru2 74.12(9) ?
S1 Ru3 Ru2 77.01(2) ?
C4B Co1 C4A 100.96(19) ?
C4B Co1 C4C 99.82(19) ?
C4A Co1 C4C 101.90(19) ?
C4B Co1 C3 99.11(15) ?
C4A Co1 C3 108.82(16) ?
C4C Co1 C3 139.81(18) ?
C4B Co1 C4 100.87(17) ?
C4A Co1 C4 144.66(17) ?
C4C Co1 C4 101.35(17) ?
C3 Co1 C4 40.09(15) ?
C4B Co1 Co2 148.57(12) ?
C4A Co1 Co2 98.90(14) ?
C4C Co1 Co2 99.62(14) ?
C3 Co1 Co2 51.12(10) ?
C4 Co1 Co2 50.99(11) ?
C5C Co2 C5B 100.49(19) ?
C5C Co2 C5A 100.59(18) ?
C5B Co2 C5A 102.26(17) ?
C5C Co2 C4 101.21(16) ?
C5B Co2 C4 99.26(17) ?
C5A Co2 C4 145.83(17) ?
C5C Co2 C3 99.72(16) ?
C5B Co2 C3 137.55(17) ?
C5A Co2 C3 110.15(16) ?
C4 Co2 C3 40.04(15) ?
C5C Co2 Co1 148.99(12) ?
C5B Co2 Co1 97.95(14) ?
C5A Co2 Co1 99.57(14) ?
C4 Co2 Co1 51.02(11) ?
C3 Co2 Co1 50.92(10) ?
C3 S1 Ru3 119.63(12) ?
C3 S1 Ru1 120.46(12) ?
Ru3 S1 Ru1 87.56(3) yes
C13 Si1 C12 110.8(3) ?
C13 Si1 C11 110.2(3) ?
C12 Si1 C11 112.3(3) ?
C13 Si1 C1 107.1(2) ?
C12 Si1 C1 106.9(2) ?
C11 Si1 C1 109.31(18) ?
C21 Si2 C4 110.6(2) ?
C21 Si2 C23 110.8(3) ?
C4 Si2 C23 106.9(2) ?
C21 Si2 C22 110.9(3) ?
C4 Si2 C22 107.2(2) ?
C23 Si2 C22 110.4(3) ?
O1A C1A Ru1 179.5(5) ?
O2A C2A Ru2 178.5(4) ?
O3A C3A Ru3 179.4(4) ?
O4A C4A Co1 177.8(4) ?
O5A C5A Co2 176.1(3) ?
O1B C1B Ru1 174.2(4) ?
O2B C2B Ru2 178.4(4) ?
O3B C3B Ru3 178.6(4) ?
O4B C4B Co1 178.5(4) ?
O5B C5B Co2 178.5(4) ?
O1C C1C Ru1 179.1(4) ?
O2C C2C Ru2 176.2(4) ?
O3C C3C Ru3 174.1(4) ?
O4C C4C Co1 178.7(4) ?
O5C C5C Co2 178.7(4) ?
C2 C1 Si1 148.5(3) ?
C2 C1 Ru3 69.5(2) ?
Si1 C1 Ru3 127.36(18) ?
C2 C1 Ru1 69.4(2) ?
Si1 C1 Ru1 128.32(18) ?
Ru3 C1 Ru1 91.73(12) ?
C1 C2 Ru2 154.2(3) ?
C1 C2 Ru1 78.4(2) ?
Ru2 C2 Ru1 84.50(13) ?
C1 C2 Ru3 78.2(2) ?
Ru2 C2 Ru3 84.92(13) ?
Ru1 C2 Ru3 97.29(12) ?
C4 C3 S1 125.6(3) yes
C4 C3 Co1 70.1(2) ?
S1 C3 Co1 140.0(2) ?
C4 C3 Co2 69.8(2) ?
S1 C3 Co2 140.2(2) ?
Co1 C3 Co2 77.96(12) ?
C3 C4 Si2 140.0(3) yes
C3 C4 Co2 70.1(2) ?
Si2 C4 Co2 134.8(2) ?
C3 C4 Co1 69.9(2) ?
Si2 C4 Co1 135.7(2) ?
Co2 C4 Co1 77.99(13) ?

loop_
_geom_bond_atom_site_label_1
_geom_bond_atom_site_label_2
_geom_bond_site_symmetry_2
_geom_bond_distance
_geom_bond_publ_flag
Ru1 C1C . 1.906(4) ?
Ru1 C1A . 1.912(4) ?
Ru1 C1B . 1.944(4) ?
Ru1 C2 . 2.239(4) yes
Ru1 C1 . 2.344(4) yes
Ru1 S1 . 2.4327(9) yes
Ru1 Ru2 . 2.8227(6) yes
Ru2 C2A . 1.905(4) ?
Ru2 C2B . 1.910(4) ?
Ru2 C2C . 1.937(4) ?
Ru2 C2 . 1.947(4) ?
Ru2 Ru3 . 2.8346(5) yes
Ru3 C3B . 1.909(4) ?
Ru3 C3A . 1.915(4) ?
Ru3 C3C . 1.941(4) ?
Ru3 C2 . 2.240(3) yes
Ru3 C1 . 2.341(3) yes
Ru3 S1 . 2.4268(10) yes
Co1 C4B . 1.795(4) ?
Co1 C4A . 1.822(4) ?
Co1 C4C . 1.825(4) ?
Co1 C3 . 1.964(3) ?
Co1 C4 . 1.967(4) ?
Co1 Co2 . 2.4748(8) yes
Co2 C5C . 1.803(4) ?
Co2 C5B . 1.815(4) ?
Co2 C5A . 1.816(4) ?
Co2 C4 . 1.966(4) ?
Co2 C3 . 1.970(3) ?
S1 C3 . 1.778(3) yes
Si1 C13 . 1.844(5) ?
Si1 C12 . 1.846(5) ?
Si1 C11 . 1.846(4) ?
Si1 C1 . 1.869(4) ?
Si2 C21 . 1.850(5) ?
Si2 C4 . 1.857(4) ?
Si2 C23 . 1.862(5) ?
Si2 C22 . 1.864(5) ?
O1A C1A . 1.121(5) ?
O2A C2A . 1.127(5) ?
O3A C3A . 1.122(5) ?
O4A C4A . 1.123(5) ?
O5A C5A . 1.130(5) ?
O1B C1B . 1.128(5) ?
O2B C2B . 1.122(5) ?
O3B C3B . 1.119(5) ?
O4B C4B . 1.134(5) ?
O5B C5B . 1.123(5) ?
O1C C1C . 1.135(5) ?
O2C C2C . 1.120(5) ?
O3C C3C . 1.125(5) ?
O4C C4C . 1.128(5) ?
O5C C5C . 1.121(5) ?
C1 C2 . 1.275(5) yes
C3 C4 . 1.348(5) yes
